data_4071541
loop_
_publ_author_name
'Gatard, Sylvain'
'Chen, Chun-Hsing'
'Foxman, Bruce M.'
'Ozerov, Oleg V.'

_publ_section_title
;
 Oxidative Addition Reactions of Silyl Halides with the (PNP)Rh Fragment
;
_journal_issue 23
_journal_name_full Organometallics
_journal_page_first 6257
_journal_paper_doi 10.1021/om800216h
_journal_volume 27
_journal_year 2008
_chemical_formula_moiety 'C28 H46 Cl2 N1 P2 Rh1 Si1'
_chemical_formula_sum 'C28 H46 Cl2 N P2 Rh Si'
_chemical_formula_weight 660.52
_space_group_IT_number 14
_symmetry_cell_setting monoclinic
_symmetry_space_group_name_Hall '-P 2yn'
_symmetry_space_group_name_H-M 'P 1 21/n 1'
_atom_sites_solution_hydrogens geom
_atom_sites_solution_primary direct
_audit_creation_date 07-07-06
_audit_creation_method CRYSTALS_ver_12.84
_cell_angle_alpha 90
_cell_angle_beta 100.205(3)
_cell_angle_gamma 90
_cell_formula_units_Z 4
_cell_length_a 14.0161(8)
_cell_length_b 13.1551(7)
_cell_length_c 17.3099(10)
_cell_measurement_reflns_used 9713
_cell_measurement_temperature 120
_cell_measurement_theta_max 30
_cell_measurement_theta_min 2
_cell_volume 3141.2(3)
_computing_cell_refinement 'SAINT (Siemens ,1995)'
_computing_data_collection 'SMART (Siemens, 1993)'
_computing_data_reduction 'SAINT (Siemens ,1995)'
_computing_molecular_graphics 'CAMERON (Watkin et al., 1996)'
_computing_publication_material 'CRYSTALS (Betteridge et al., 2003)'
_computing_structure_refinement 'CRYSTALS (Betteridge et al., 2003)'
_computing_structure_solution 'SIR92 (Altomare et al., 1994)'
_diffrn_ambient_temperature 120
_diffrn_measured_fraction_theta_full 0.995
_diffrn_measured_fraction_theta_max 0.982
_diffrn_measurement_device_type 'Bruker KappaCCD ApexII'
_diffrn_measurement_method '\f scans'
_diffrn_radiation_monochromator graphite
_diffrn_radiation_type 'Mo K\a'
_diffrn_radiation_wavelength 0.71073
_diffrn_reflns_av_R_equivalents 0.090
_diffrn_reflns_limit_h_max 19
_diffrn_reflns_limit_h_min -19
_diffrn_reflns_limit_k_max 18
_diffrn_reflns_limit_k_min -17
_diffrn_reflns_limit_l_max 24
_diffrn_reflns_limit_l_min -23
_diffrn_reflns_number 72786
_diffrn_reflns_theta_full 28.577
_diffrn_reflns_theta_max 30.081
_diffrn_reflns_theta_min 1.727
_diffrn_standards_number 0
_exptl_absorpt_coefficient_mu 0.872
_exptl_absorpt_correction_T_max 0.84
_exptl_absorpt_correction_T_min 0.80
_exptl_absorpt_correction_type multi-scan
_exptl_absorpt_process_details 'DENZO/SCALEPACK (Otwinowski & Minor, 1997)'
_exptl_crystal_colour brown
_exptl_crystal_density_diffrn 1.397
_exptl_crystal_description prism
_exptl_crystal_F_000 1376.000
_exptl_crystal_size_max 0.44
_exptl_crystal_size_mid 0.26
_exptl_crystal_size_min 0.21
_refine_diff_density_max 0.86
_refine_diff_density_min -1.19
_refine_ls_extinction_method None
_refine_ls_goodness_of_fit_ref 0.9152
_refine_ls_hydrogen_treatment constr
_refine_ls_matrix_type full
_refine_ls_number_parameters 321
_refine_ls_number_reflns 9076
_refine_ls_number_restraints 0
_refine_ls_R_factor_all 0.0551
_refine_ls_R_factor_gt 0.0375
_refine_ls_shift/su_max 0.001582
_refine_ls_structure_factor_coef Fsqd
_refine_ls_weighting_details
;
 Method, part 1, Chebychev polynomial, (Watkin, 1994, Prince, 1982) 
 [weight] = 1.0/[A~0~*T~0~(x)+A~1~*T~1~(x) ... +A~n-1~]*T~n-1~(x)] 
 where A~i~ are the Chebychev coefficients listed below and x= Fcalc/Fmax 
 Method = Robust Weighting (Prince, 1982) 
 W = [weight] * [1-(deltaF/6*sigmaF)^2^]^2^ 
 A~i~ are: 
 36.1 55.7 29.9 10.5 1.55 
;
_refine_ls_weighting_scheme calc
_refine_ls_wR_factor_all 0.1120
_refine_ls_wR_factor_gt 0.0929
_refine_ls_wR_factor_ref 0.1120
_reflns_limit_h_max 19
_reflns_limit_h_min -19
_reflns_limit_k_max 18
_reflns_limit_k_min 0
_reflns_limit_l_max 24
_reflns_limit_l_min 0
_reflns_number_gt 6510
_reflns_number_total 9076
_reflns_threshold_expression I>2.0\s(I)
_oxford_diffrn_Wilson_B_factor 1.49
_oxford_diffrn_Wilson_scale 15.53
_oxford_refine_ls_scale 0.26508(16)
_oxford_structure_analysis_title 'oz108_0m in P2(1)/n'
_cod_data_source_file om800216h_si_001.cif
_cod_data_source_block 7
_cod_depositor_comments
;
The following automatic conversions were performed:

'_symmetry_cell_setting' value 'Monoclinic' changed to 'monoclinic'
according to /home/saulius/struct/CIF-dictionaries/cif_core.dic
dictionary named 'cif_core.dic' version 2.4.1 from 2010-06-29.

Automatic conversion script
Id: cif_fix_values 1715 2011-07-08 13:25:40Z adriana 
;
_cod_original_sg_symbol_H-M 'P 1 21/n 1 '
_cod_original_formula_sum 'C28 H46 Cl2 N1 P2 Rh1 Si1'
_cod_database_code 4071541

loop_
_symmetry_equiv_pos_as_xyz
x,y,z
-x,-y,-z
-x+1/2,y+1/2,-z+1/2
x+1/2,-y+1/2,z+1/2

loop_
_atom_site_label
_atom_site_type_symbol
_atom_site_fract_x
_atom_site_fract_y
_atom_site_fract_z
_atom_site_U_iso_or_equiv
_atom_site_occupancy
_atom_site_adp_type
_atom_site_refinement_flags_posn
_atom_site_refinement_flags_occupancy
Rh1 Rh 0.945071(15) 0.621465(17) 0.728341(12) 0.0168 1.0000 Uani . .
Si1 Si 0.97216(6) 0.74227(7) 0.82399(5) 0.0235 1.0000 Uani . .
P1 P 0.81880(5) 0.70552(6) 0.64831(4) 0.0178 1.0000 Uani . .
P2 P 1.08898(6) 0.53188(7) 0.76521(5) 0.0249 1.0000 Uani . .
N1 N 1.02183(18) 0.7010(2) 0.65989(15) 0.0204 1.0000 Uani . .
Cl1 Cl 0.85460(5) 0.51167(6) 0.79465(5) 0.0260 1.0000 Uani . .
Cl2 Cl 1.11159(6) 0.80246(7) 0.83479(6) 0.0366 1.0000 Uani . .
C1 C 0.8857(2) 0.8136(2) 0.62145(17) 0.0204 1.0000 Uani . .
C2 C 0.8468(2) 0.9096(2) 0.60180(17) 0.0227 1.0000 Uani . .
C3 C 0.9060(2) 0.9923(2) 0.59257(17) 0.0247 1.0000 Uani . .
C4 C 1.0051(3) 0.9757(3) 0.60440(19) 0.0269 1.0000 Uani . .
C5 C 1.0463(2) 0.8812(3) 0.62443(18) 0.0253 1.0000 Uani . .
C6 C 0.9871(2) 0.7969(2) 0.63317(16) 0.0192 1.0000 Uani . .
C7 C 0.8625(3) 1.0950(2) 0.5704(2) 0.0287 1.0000 Uani . .
C8 C 1.1134(2) 0.6669(2) 0.65110(18) 0.0212 1.0000 Uani . .
C9 C 1.1604(2) 0.7008(2) 0.59018(18) 0.0241 1.0000 Uani . .
C10 C 1.2539(2) 0.6711(2) 0.5868(2) 0.0267 1.0000 Uani . .
C11 C 1.3062(2) 0.6058(2) 0.6425(2) 0.0259 1.0000 Uani . .
C12 C 1.2574(2) 0.5638(3) 0.6979(2) 0.0257 1.0000 Uani . .
C13 C 1.1617(2) 0.5914(2) 0.70211(18) 0.0233 1.0000 Uani . .
C14 C 1.4113(2) 0.5813(3) 0.6415(3) 0.0358 1.0000 Uani . .
C15 C 0.7766(2) 0.6349(2) 0.55592(17) 0.0241 1.0000 Uani . .
C16 C 0.7244(3) 0.5369(3) 0.5723(2) 0.0314 1.0000 Uani . .
C17 C 0.8569(3) 0.6146(3) 0.5088(2) 0.0327 1.0000 Uani . .
C18 C 0.7076(2) 0.7572(2) 0.67706(17) 0.0215 1.0000 Uani . .
C19 C 0.6237(2) 0.7752(3) 0.60830(19) 0.0268 1.0000 Uani . .
C20 C 0.6732(2) 0.6943(3) 0.7417(2) 0.0297 1.0000 Uani . .
C21 C 1.1719(3) 0.4952(4) 0.8560(2) 0.0260 0.778(11) Uani . P
C22 C 1.2283(3) 0.5823(4) 0.8977(3) 0.0508 1.0000 Uani . .
C23 C 1.1157(3) 0.4385(4) 0.9122(3) 0.0501 1.0000 Uani . .
C24 C 1.0573(3) 0.4028(3) 0.7241(3) 0.0348 1.0000 Uani . .
C25 C 1.1423(3) 0.3310(3) 0.7205(3) 0.0505 1.0000 Uani . .
C26 C 0.9946(3) 0.4136(3) 0.6437(3) 0.0380 1.0000 Uani . .
C27 C 0.8936(2) 0.8604(2) 0.81307(17) 0.0227 1.0000 Uani . .
C28 C 0.9639(3) 0.6895(3) 0.92408(19) 0.0389 1.0000 Uani . .
C211 C 1.1460(9) 0.5497(10) 0.8775(7) 0.019(3) 0.222(11) Uiso . P
H21 H 0.7786 0.9188 0.5945 0.0286 1.0000 Uiso R .
H41 H 1.0467 1.0314 0.5990 0.0332 1.0000 Uiso R .
H51 H 1.1146 0.8730 0.6321 0.0307 1.0000 Uiso R .
H71 H 0.8040 1.1022 0.5903 0.0358 1.0000 Uiso R .
H72 H 0.8493 1.1013 0.5148 0.0358 1.0000 Uiso R .
H73 H 0.9069 1.1465 0.5920 0.0358 1.0000 Uiso R .
H91 H 1.1268 0.7444 0.5508 0.0287 1.0000 Uiso R .
H101 H 1.2838 0.6956 0.5452 0.0334 1.0000 Uiso R .
H121 H 1.2897 0.5153 0.7340 0.0302 1.0000 Uiso R .
H141 H 1.4412 0.6371 0.6203 0.0447 1.0000 Uiso R .
H142 H 1.4152 0.5227 0.6101 0.0447 1.0000 Uiso R .
H143 H 1.4437 0.5685 0.6936 0.0447 1.0000 Uiso R .
H151 H 0.7299 0.6766 0.5243 0.0284 1.0000 Uiso R .
H161 H 0.7030 0.5018 0.5244 0.0375 1.0000 Uiso R .
H162 H 0.7681 0.4950 0.6067 0.0375 1.0000 Uiso R .
H163 H 0.6703 0.5530 0.5961 0.0375 1.0000 Uiso R .
H171 H 0.8314 0.5786 0.4622 0.0393 1.0000 Uiso R .
H172 H 0.8832 0.6775 0.4956 0.0393 1.0000 Uiso R .
H173 H 0.9065 0.5754 0.5397 0.0393 1.0000 Uiso R .
H181 H 0.7243 0.8222 0.6994 0.0265 1.0000 Uiso R .
H191 H 0.5693 0.8018 0.6274 0.0325 1.0000 Uiso R .
H192 H 0.6433 0.8220 0.5724 0.0325 1.0000 Uiso R .
H193 H 0.6066 0.7124 0.5824 0.0325 1.0000 Uiso R .
H201 H 0.6162 0.7239 0.7546 0.0365 1.0000 Uiso R .
H202 H 0.7225 0.6926 0.7870 0.0365 1.0000 Uiso R .
H203 H 0.6595 0.6271 0.7230 0.0365 1.0000 Uiso R .
H211 H 1.2175 0.4486 0.8416 0.0338 0.778(11) Uiso R P
H221 H 1.2693 0.5578 0.9436 0.0592 0.778(11) Uiso R P
H222 H 1.2667 0.6126 0.8639 0.0592 0.778(11) Uiso R P
H223 H 1.1848 0.6313 0.9119 0.0592 0.778(11) Uiso R P
H224 H 1.2433 0.5856 0.9533 0.0592 0.222(11) Uiso R P
H225 H 1.2330 0.6482 0.8763 0.0592 0.222(11) Uiso R P
H226 H 1.2729 0.5380 0.8791 0.0592 0.222(11) Uiso R P
H231 H 1.1591 0.4201 0.9587 0.0588 0.778(11) Uiso R P
H232 H 1.0664 0.4815 0.9254 0.0588 0.778(11) Uiso R P
H233 H 1.0869 0.3790 0.8871 0.0588 0.778(11) Uiso R P
H234 H 1.1388 0.4355 0.9672 0.0588 0.222(11) Uiso R P
H235 H 1.1438 0.3850 0.8870 0.0588 0.222(11) Uiso R P
H236 H 1.0471 0.4315 0.9022 0.0588 0.222(11) Uiso R P
H241 H 1.0186 0.3711 0.7570 0.0426 1.0000 Uiso R .
H251 H 1.1186 0.2676 0.6990 0.0652 1.0000 Uiso R .
H252 H 1.1784 0.3208 0.7718 0.0652 1.0000 Uiso R .
H253 H 1.1829 0.3606 0.6882 0.0652 1.0000 Uiso R .
H261 H 0.9778 0.3483 0.6220 0.0445 1.0000 Uiso R .
H262 H 1.0294 0.4500 0.6103 0.0445 1.0000 Uiso R .
H263 H 0.9373 0.4498 0.6485 0.0445 1.0000 Uiso R .
H271 H 0.9129 0.9038 0.8569 0.0253 1.0000 Uiso R .
H272 H 0.9009 0.8952 0.7663 0.0253 1.0000 Uiso R .
H273 H 0.8277 0.8415 0.8103 0.0253 1.0000 Uiso R .
H281 H 0.9756 0.7424 0.9620 0.0473 1.0000 Uiso R .
H282 H 1.0111 0.6376 0.9372 0.0473 1.0000 Uiso R .
H283 H 0.9011 0.6620 0.9234 0.0473 1.0000 Uiso R .
H2111 H 1.1056 0.5981 0.8965 0.0214 0.222(11) Uiso . P

loop_
_atom_site_aniso_label
_atom_site_aniso_U_11
_atom_site_aniso_U_22
_atom_site_aniso_U_33
_atom_site_aniso_U_23
_atom_site_aniso_U_13
_atom_site_aniso_U_12
Rh1 0.01521(10) 0.01861(10) 0.01690(10) 0.00401(8) 0.00337(7) -0.00166(8)
Si1 0.0221(4) 0.0295(4) 0.0186(4) -0.0013(3) 0.0030(3) -0.0051(3)
P1 0.0177(3) 0.0184(3) 0.0176(3) 0.0020(2) 0.0039(2) -0.0002(3)
P2 0.0164(3) 0.0314(4) 0.0266(4) 0.0139(3) 0.0027(3) -0.0018(3)
N1 0.0180(11) 0.0227(12) 0.0209(11) 0.0082(9) 0.0047(9) -0.0015(9)
Cl1 0.0216(3) 0.0254(4) 0.0327(4) 0.0107(3) 0.0091(3) -0.0021(3)
Cl2 0.0260(4) 0.0345(4) 0.0485(5) -0.0017(4) 0.0046(3) -0.0049(3)
C1 0.0234(13) 0.0215(13) 0.0176(12) 0.0021(10) 0.0070(10) -0.0007(11)
C2 0.0277(14) 0.0222(14) 0.0192(12) 0.0033(10) 0.0066(11) 0.0008(11)
C3 0.0345(16) 0.0224(14) 0.0184(13) 0.0026(11) 0.0081(11) 0.0008(12)
C4 0.0333(16) 0.0243(15) 0.0253(14) 0.0052(12) 0.0115(12) -0.0042(12)
C5 0.0265(14) 0.0265(15) 0.0243(13) 0.0055(12) 0.0079(11) -0.0032(12)
C6 0.0226(13) 0.0200(13) 0.0155(11) 0.0031(10) 0.0050(10) 0.0004(10)
C7 0.0409(18) 0.0215(15) 0.0251(14) 0.0046(11) 0.0094(13) 0.0020(13)
C8 0.0171(12) 0.0217(14) 0.0246(13) 0.0037(11) 0.0037(10) -0.0023(10)
C9 0.0258(14) 0.0237(14) 0.0239(14) 0.0065(11) 0.0076(11) -0.0006(11)
C10 0.0293(15) 0.0238(15) 0.0304(15) 0.0006(12) 0.0148(13) -0.0054(12)
C11 0.0197(13) 0.0231(15) 0.0364(16) -0.0043(12) 0.0093(12) -0.0053(11)
C12 0.0189(13) 0.0248(15) 0.0330(16) 0.0065(12) 0.0033(11) -0.0016(11)
C13 0.0179(12) 0.0265(15) 0.0252(14) 0.0066(11) 0.0033(10) -0.0026(11)
C14 0.0221(15) 0.0341(18) 0.053(2) 0.0016(16) 0.0131(15) -0.0015(13)
C15 0.0255(14) 0.0274(15) 0.0182(12) -0.0021(11) 0.0006(10) 0.0004(12)
C16 0.0340(17) 0.0246(16) 0.0342(17) -0.0069(13) 0.0020(14) -0.0045(13)
C17 0.0341(17) 0.0385(19) 0.0263(15) -0.0051(14) 0.0079(13) 0.0017(15)
C18 0.0199(12) 0.0222(14) 0.0225(13) 0.0000(11) 0.0036(10) 0.0006(10)
C19 0.0223(14) 0.0289(16) 0.0281(15) -0.0006(12) 0.0018(11) 0.0031(12)
C20 0.0229(14) 0.0378(18) 0.0303(16) 0.0081(14) 0.0096(12) 0.0023(13)
C21 0.0199(18) 0.034(2) 0.0244(19) 0.0141(16) 0.0048(14) 0.0061(15)
C22 0.049(2) 0.063(3) 0.035(2) 0.015(2) -0.0066(18) -0.017(2)
C23 0.0320(19) 0.073(3) 0.042(2) 0.038(2) -0.0013(16) -0.007(2)
C24 0.0260(15) 0.0218(15) 0.061(2) 0.0138(15) 0.0181(16) 0.0065(12)
C25 0.040(2) 0.038(2) 0.080(3) 0.026(2) 0.029(2) 0.0206(18)
C26 0.0324(18) 0.0263(17) 0.059(2) -0.0089(16) 0.0166(17) -0.0021(14)
C27 0.0187(12) 0.0241(14) 0.0219(13) -0.0124(11) -0.0059(10) 0.0091(10)
C28 0.046(2) 0.056(2) 0.0166(14) -0.0042(14) 0.0112(14) -0.0212(19)

loop_
_atom_type_symbol
_atom_type_scat_dispersion_real
_atom_type_scat_dispersion_imag
_atom_type_scat_Cromer_Mann_a1
_atom_type_scat_Cromer_Mann_b1
_atom_type_scat_Cromer_Mann_a2
_atom_type_scat_Cromer_Mann_b2
_atom_type_scat_Cromer_Mann_a3
_atom_type_scat_Cromer_Mann_b3
_atom_type_scat_Cromer_Mann_a4
_atom_type_scat_Cromer_Mann_b4
_atom_type_scat_Cromer_Mann_c
_atom_type_scat_source
C 0.0033 0.0016 2.3100 20.8439 1.0200 10.2075 1.5886 0.5687 0.8650 51.6512 0.2156 'International Tables Vol C 4.2.6.8 and 6.1.1.4'
H 0.0000 0.0000 0.4930 10.5109 0.3229 26.1257 0.1402 3.1424 0.0408 57.7998 0.0030 'International Tables Vol C 4.2.6.8 and 6.1.1.4'
N 0.0061 0.0033 12.2126 0.0057 3.1322 9.8933 2.0125 28.9975 1.1663 0.5826 -11.5290 'International Tables Vol C 4.2.6.8 and 6.1.1.4'
Si 0.0817 0.0704 6.2915 2.4386 3.0353 32.3337 1.9891 0.6785 1.5410 81.6937 1.1407 'International Tables Vol C 4.2.6.8 and 6.1.1.4'
P 0.1023 0.0942 6.4345 1.9067 4.1791 27.1570 1.7800 0.5260 1.4908 68.1645 1.1149 'International Tables Vol C 4.2.6.8 and 6.1.1.4'
Cl 0.1484 0.1585 11.4604 0.0104 7.1964 1.1662 6.2556 18.5194 1.6455 47.7784 -9.5574 'International Tables Vol C 4.2.6.8 and 6.1.1.4'
Rh -1.1178 0.9187 19.2957 0.7515 14.3501 8.2176 4.7343 25.8749 1.2892 98.6062 5.3280 'International Tables Vol C 4.2.6.8 and 6.1.1.4'

loop_
_geom_angle_atom_site_label_1
_geom_angle_atom_site_label_2
_geom_angle_atom_site_label_3
_geom_angle
_geom_angle_publ_flag
Si1 Rh1 P1 96.46(3) yes
Si1 Rh1 P2 97.43(3) yes
P1 Rh1 P2 159.42(3) yes
Si1 Rh1 N1 91.56(8) yes
P1 Rh1 N1 80.38(7) yes
P2 Rh1 N1 84.13(7) yes
Si1 Rh1 Cl1 96.24(3) yes
P1 Rh1 Cl1 99.42(3) yes
P2 Rh1 Cl1 94.09(3) yes
N1 Rh1 Cl1 172.17(8) yes
Rh1 Si1 Cl2 111.28(5) yes
Rh1 Si1 C27 118.74(9) yes
Cl2 Si1 C27 102.47(11) yes
Rh1 Si1 C28 112.41(13) yes
Cl2 Si1 C28 105.41(13) yes
C27 Si1 C28 105.31(18) yes
Rh1 P1 C1 98.77(10) yes
Rh1 P1 C15 111.63(11) yes
C1 P1 C15 105.83(14) yes
Rh1 P1 C18 127.16(10) yes
C1 P1 C18 106.27(14) yes
C15 P1 C18 105.15(14) yes
Rh1 P2 C13 99.78(10) yes
Rh1 P2 C21 138.68(15) yes
C13 P2 C21 106.94(16) yes
Rh1 P2 C24 102.72(11) yes
C13 P2 C24 106.68(16) yes
C21 P2 C24 99.1(2) yes
Rh1 P2 C211 112.9(4) yes
C13 P2 C211 111.8(4) yes
C24 P2 C211 120.7(4) yes
Rh1 N1 C6 117.94(19) yes
Rh1 N1 C8 119.45(19) yes
C6 N1 C8 121.8(2) yes
P1 C1 C2 125.2(2) yes
P1 C1 C6 113.2(2) yes
C2 C1 C6 121.0(3) yes
C1 C2 C3 121.3(3) yes
C1 C2 H21 119.3 no
C3 C2 H21 119.4 no
C2 C3 C4 117.5(3) yes
C2 C3 C7 120.5(3) yes
C4 C3 C7 122.0(3) yes
C3 C4 C5 122.6(3) yes
C3 C4 H41 118.7 no
C5 C4 H41 118.7 no
C4 C5 C6 120.4(3) yes
C4 C5 H51 120.0 no
C6 C5 H51 119.6 no
C1 C6 C5 117.2(3) yes
C1 C6 N1 117.9(3) yes
C5 C6 N1 124.5(3) yes
C3 C7 H71 109.5 no
C3 C7 H72 109.5 no
H71 C7 H72 109.5 no
C3 C7 H73 109.4 no
H71 C7 H73 109.5 no
H72 C7 H73 109.5 no
N1 C8 C9 122.8(3) yes
N1 C8 C13 120.3(3) yes
C9 C8 C13 116.8(3) yes
C8 C9 C10 121.1(3) yes
C8 C9 H91 119.2 no
C10 C9 H91 119.7 no
C9 C10 C11 122.0(3) yes
C9 C10 H101 119.1 no
C11 C10 H101 118.9 no
C10 C11 C12 117.3(3) yes
C10 C11 C14 121.1(3) yes
C12 C11 C14 121.6(3) yes
C11 C12 C13 121.7(3) yes
C11 C12 H121 119.2 no
C13 C12 H121 119.1 no
P2 C13 C8 115.0(2) yes
P2 C13 C12 124.6(2) yes
C8 C13 C12 120.2(3) yes
C11 C14 H141 109.6 no
C11 C14 H142 109.5 no
H141 C14 H142 109.5 no
C11 C14 H143 109.2 no
H141 C14 H143 109.5 no
H142 C14 H143 109.5 no
P1 C15 C16 110.6(2) yes
P1 C15 C17 113.3(2) yes
C16 C15 C17 111.9(3) yes
P1 C15 H151 106.9 no
C16 C15 H151 106.8 no
C17 C15 H151 106.9 no
C15 C16 H161 109.6 no
C15 C16 H162 109.2 no
H161 C16 H162 109.5 no
C15 C16 H163 109.6 no
H161 C16 H163 109.5 no
H162 C16 H163 109.5 no
C15 C17 H171 109.8 no
C15 C17 H172 109.3 no
H171 C17 H172 109.5 no
C15 C17 H173 109.3 no
H171 C17 H173 109.5 no
H172 C17 H173 109.5 no
P1 C18 C19 114.5(2) yes
P1 C18 C20 112.7(2) yes
C19 C18 C20 110.6(3) yes
P1 C18 H181 106.3 no
C19 C18 H181 106.1 no
C20 C18 H181 106.0 no
C18 C19 H191 109.8 no
C18 C19 H192 109.6 no
H191 C19 H192 109.5 no
C18 C19 H193 109.0 no
H191 C19 H193 109.5 no
H192 C19 H193 109.5 no
C18 C20 H201 109.7 no
C18 C20 H202 109.8 no
H201 C20 H202 109.5 no
C18 C20 H203 109.0 no
H201 C20 H203 109.5 no
H202 C20 H203 109.5 no
P2 C21 C22 114.1(3) yes
P2 C21 C23 110.3(3) yes
C22 C21 C23 110.4(4) yes
P2 C21 H211 107.3 no
C22 C21 H211 107.3 no
C23 C21 H211 107.2 no
C21 C22 H221 109.4 no
C21 C22 H222 109.4 no
H221 C22 H222 109.5 no
C21 C22 H223 109.6 no
H221 C22 H223 109.5 no
H222 C22 H223 109.5 no
C211 C22 H224 109.5 no
C211 C22 H225 109.6 no
C211 C22 H226 109.4 no
H224 C22 H225 109.5 no
H224 C22 H226 109.4 no
H225 C22 H226 109.4 no
C21 C23 H231 109.4 no
C21 C23 H232 109.6 no
H231 C23 H232 109.5 no
C21 C23 H233 109.3 no
H231 C23 H233 109.5 no
H232 C23 H233 109.5 no
C211 C23 H234 109.5 no
C211 C23 H235 109.3 no
C211 C23 H236 109.6 no
H234 C23 H235 109.4 no
H234 C23 H236 109.5 no
H235 C23 H236 109.4 no
P2 C24 C25 116.3(3) yes
P2 C24 C26 109.0(2) yes
C25 C24 C26 110.4(4) yes
P2 C24 H241 107.1 no
C25 C24 H241 106.6 no
C26 C24 H241 107.0 no
C24 C25 H251 109.7 no
C24 C25 H252 109.8 no
H251 C25 H252 109.5 no
C24 C25 H253 108.8 no
H251 C25 H253 109.5 no
H252 C25 H253 109.5 no
C24 C26 H261 110.0 no
C24 C26 H262 109.3 no
H261 C26 H262 109.5 no
C24 C26 H263 109.2 no
H261 C26 H263 109.5 no
H262 C26 H263 109.5 no
Si1 C27 H271 109.6 no
Si1 C27 H272 109.3 no
H271 C27 H272 109.5 no
Si1 C27 H273 109.4 no
H271 C27 H273 109.5 no
H272 C27 H273 109.5 no
Si1 C28 H281 109.5 no
Si1 C28 H282 109.3 no
H281 C28 H282 109.5 no
Si1 C28 H283 109.6 no
H281 C28 H283 109.5 no
H282 C28 H283 109.5 no
P2 C211 C23 99.6(7) yes
P2 C211 C22 121.3(9) yes
C23 C211 C22 119.5(10) yes
P2 C211 H2111 105.0 no
C23 C211 H2111 104.9 no
C22 C211 H2111 104.9 no
C21 C211 H2111 166.9 no
H223 C211 H2111 60.9 no

loop_
_geom_bond_atom_site_label_1
_geom_bond_atom_site_label_2
_geom_bond_distance
_geom_bond_publ_flag
Rh1 Si1 2.2777(9) yes
Rh1 P1 2.3249(8) yes
Rh1 P2 2.3256(8) yes
Rh1 N1 2.027(2) yes
Rh1 Cl1 2.3511(7) yes
Si1 Cl2 2.0860(12) yes
Si1 C27 1.895(3) yes
Si1 C28 1.889(3) yes
P1 C1 1.809(3) yes
P1 C15 1.853(3) yes
P1 C18 1.848(3) yes
P2 C13 1.799(3) yes
P2 C21 1.845(4) yes
P2 C24 1.864(4) yes
P2 C211 1.980(13) yes
N1 C6 1.401(4) yes
N1 C8 1.393(4) yes
C1 C2 1.392(4) yes
C1 C6 1.416(4) yes
C2 C3 1.395(4) yes
C2 H21 0.950 no
C3 C4 1.385(5) yes
C3 C7 1.504(4) yes
C4 C5 1.389(5) yes
C4 H41 0.950 no
C5 C6 1.408(4) yes
C5 H51 0.950 no
C7 H71 0.950 no
C7 H72 0.950 no
C7 H73 0.950 no
C8 C9 1.411(4) yes
C8 C13 1.419(4) yes
C9 C10 1.378(4) yes
C9 H91 0.950 no
C10 C11 1.398(5) yes
C10 H101 0.950 no
C11 C12 1.388(4) yes
C11 C14 1.511(5) yes
C12 C13 1.405(4) yes
C12 H121 0.950 no
C14 H141 0.950 no
C14 H142 0.950 no
C14 H143 0.950 no
C15 C16 1.534(5) yes
C15 C17 1.526(5) yes
C15 H151 0.950 no
C16 H161 0.950 no
C16 H162 0.950 no
C16 H163 0.950 no
C17 H171 0.950 no
C17 H172 0.950 no
C17 H173 0.950 no
C18 C19 1.536(4) yes
C18 C20 1.536(4) yes
C18 H181 0.950 no
C19 H191 0.950 no
C19 H192 0.950 no
C19 H193 0.950 no
C20 H201 0.950 no
C20 H202 0.950 no
C20 H203 0.950 no
C21 C22 1.502(7) yes
C21 C23 1.549(5) yes
C21 H211 0.950 no
C22 C211 1.223(13) yes
C22 H221 0.950 no
C22 H222 0.950 no
C22 H223 0.950 no
C22 H224 0.950 no
C22 H225 0.950 no
C22 H226 0.951 no
C23 C211 1.665(14) yes
C23 H231 0.950 no
C23 H232 0.950 no
C23 H233 0.950 no
C23 H234 0.950 no
C23 H235 0.951 no
C23 H236 0.950 no
C24 C25 1.531(5) yes
C24 C26 1.515(6) yes
C24 H241 0.950 no
C25 H251 0.950 no
C25 H252 0.950 no
C25 H253 0.950 no
C26 H261 0.950 no
C26 H262 0.950 no
C26 H263 0.950 no
C27 H271 0.950 no
C27 H272 0.950 no
C27 H273 0.950 no
C28 H281 0.950 no
C28 H282 0.950 no
C28 H283 0.950 no
C211 H2111 0.949 no
